data_4305923
loop_
_publ_author_name
'Colleen Munro-Leighton'
'Yuee Feng'
'Jubo Zhang'
'Nikki M. Alsop'
'T. Brent Gunnoe'
'Paul D. Boyle'
'Jeffrey L. Petersen'

_publ_contact_author_address
;Department of Chemistry
North Carolina State University
Raleigh, NC  27695-8204
;
_publ_contact_author_email brent_gunnoe@ncsu.edu
_publ_contact_author_fax '(919) 515-8909'
_publ_contact_author_name 'T. Brent Gunnoe'
_publ_contact_author_phone '(919) 513-3704'
_publ_section_title
;
Preparation and Reactivity of a Monomeric Octahedral Platinum(IV) Amido
Complex
;
_journal_name_full 'Inorganic Chemistry'
_journal_page_first 6124
_journal_page_last 6126
_journal_paper_doi 10.1021/ic800843b
_journal_volume 47
_journal_year 2008
_chemical_formula_sum 'C31 H34 N5 Pt'
_chemical_formula_weight 671.72
_chemical_name_systematic
; 
 ? 
;
_space_group_IT_number 2
_symmetry_cell_setting triclinic
_symmetry_space_group_name_Hall '-P 1'
_symmetry_space_group_name_H-M 'P -1'
_atom_sites_solution_hydrogens geom
_atom_sites_solution_primary direct
_atom_sites_solution_secondary difmap
_audit_creation_method SHELXL-97
_cell_angle_alpha 107.2142(19)
_cell_angle_beta 104.5609(17)
_cell_angle_gamma 107.6833(16)
_cell_formula_units_Z 2
_cell_length_a 9.6908(3)
_cell_length_b 12.7644(5)
_cell_length_c 13.0869(5)
_cell_measurement_reflns_used 9981
_cell_measurement_temperature 110
_cell_measurement_theta_max 33.50
_cell_measurement_theta_min 2.37
_cell_volume 1365.71(9)
_computing_cell_refinement SAINT
_computing_data_collection Apex2
_computing_data_reduction SAINT
_computing_molecular_graphics NRCVAX
_computing_publication_material cif2tables.py
_computing_structure_refinement XL
_computing_structure_solution XS
_diffrn_ambient_temperature 110
_diffrn_measured_fraction_theta_full 0.981
_diffrn_measured_fraction_theta_max 0.981
_diffrn_measurement_device_type 'Bruker-Nonius X8 Apex2'
_diffrn_measurement_method 'omega and phi scans'
_diffrn_radiation_monochromator graphite
_diffrn_radiation_source 'fine-focus sealed tube'
_diffrn_radiation_type MoK\a
_diffrn_radiation_wavelength 0.71070
_diffrn_reflns_av_R_equivalents 0.0394
_diffrn_reflns_av_sigmaI/netI 0.0425
_diffrn_reflns_limit_h_max 15
_diffrn_reflns_limit_h_min -14
_diffrn_reflns_limit_k_max 19
_diffrn_reflns_limit_k_min -19
_diffrn_reflns_limit_l_max 20
_diffrn_reflns_limit_l_min -20
_diffrn_reflns_number 48861
_diffrn_reflns_theta_full 33.70
_diffrn_reflns_theta_max 33.70
_diffrn_reflns_theta_min 1.76
_exptl_absorpt_coefficient_mu 5.166
_exptl_absorpt_correction_T_max 0.6261
_exptl_absorpt_correction_T_min 0.3063
_exptl_absorpt_correction_type multi-scan
_exptl_absorpt_process_details SADABS
_exptl_crystal_colour colourless
_exptl_crystal_density_diffrn 1.633
_exptl_crystal_density_method 'not measured'
_exptl_crystal_description prism
_exptl_crystal_F_000 666
_exptl_crystal_size_max 0.30
_exptl_crystal_size_mid 0.15
_exptl_crystal_size_min 0.10
_refine_diff_density_max 1.087
_refine_diff_density_min -1.217
_refine_diff_density_rms 0.142
_refine_ls_extinction_method none
_refine_ls_goodness_of_fit_ref 1.064
_refine_ls_hydrogen_treatment constr
_refine_ls_matrix_type full
_refine_ls_number_parameters 336
_refine_ls_number_reflns 10669
_refine_ls_number_restraints 0
_refine_ls_restrained_S_all 1.064
_refine_ls_R_factor_all 0.0320
_refine_ls_R_factor_gt 0.0255
_refine_ls_shift/su_max 0.005
_refine_ls_shift/su_mean 0.000
_refine_ls_structure_factor_coef Fsqd
_refine_ls_weighting_details 'calc w=1/[\s^2^(Fo^2^)+(0.0180P)^2^+0.2508P] where P=(Fo^2^+2Fc^2^)/3'
_refine_ls_weighting_scheme calc
_refine_ls_wR_factor_gt 0.0469
_refine_ls_wR_factor_ref 0.0486
_reflns_number_gt 9466
_reflns_number_total 10669
_reflns_threshold_expression >2sigma(I)
_cod_data_source_file ic800843b-file003_4.cif
_cod_data_source_block (NCN)PtMe2NHPh_(4)
_cod_database_code 4305923

loop_
_symmetry_equiv_pos_as_xyz
'x, y, z'
'-x, -y, -z'

loop_
_atom_site_label
_atom_site_type_symbol
_atom_site_fract_x
_atom_site_fract_y
_atom_site_fract_z
_atom_site_U_iso_or_equiv
_atom_site_adp_type
_atom_site_occupancy
_atom_site_symmetry_multiplicity
_atom_site_calc_flag
_atom_site_refinement_flags
_atom_site_disorder_assembly
_atom_site_disorder_group
Pt1 Pt 0.086197(8) 0.708875(6) 0.296077(6) 0.01223(2) Uani 1 1 d . . .
N1 N 0.2481(2) 0.84263(15) 0.46285(15) 0.0173(3) Uani 1 1 d . . .
N2 N 0.2590(2) 0.95688(15) 0.49944(15) 0.0205(4) Uani 1 1 d . . .
N3 N 0.27185(19) 0.68116(14) 0.24954(14) 0.0142(3) Uani 1 1 d . . .
N4 N 0.29061(19) 0.69021(15) 0.15290(14) 0.0155(3) Uani 1 1 d . . .
N5 N 0.0577(2) 0.57870(15) 0.36424(15) 0.0179(3) Uani 1 1 d . . .
H5N H 0.0756 0.6062 0.4385 0.021 Uiso 1 1 calc R . .
C1 C 0.1337(2) 0.84599(17) 0.24187(17) 0.0142(4) Uani 1 1 d . . .
C2 C 0.1533(2) 0.96188(18) 0.30951(19) 0.0186(4) Uani 1 1 d . . .
C3 C 0.1837(3) 1.05414(19) 0.2718(2) 0.0221(4) Uani 1 1 d . . .
H3 H 0.1920 1.1305 0.3182 0.027 Uiso 1 1 calc R . .
C4 C 0.2020(3) 1.03639(19) 0.1674(2) 0.0224(5) Uani 1 1 d . . .
H4 H 0.2145 1.0975 0.1387 0.027 Uiso 1 1 calc R . .
C5 C 0.2018(2) 0.92735(18) 0.10544(18) 0.0186(4) Uani 1 1 d . . .
H5 H 0.2229 0.9160 0.0368 0.022 Uiso 1 1 calc R . .
C6 C 0.1710(2) 0.83464(17) 0.14275(17) 0.0154(4) Uani 1 1 d . . .
C7 C 0.1517(3) 0.99121(19) 0.42989(19) 0.0226(5) Uani 1 1 d . . .
H7A H 0.1815 1.0786 0.4685 0.027 Uiso 1 1 calc R . .
H7B H 0.0445 0.9485 0.4247 0.027 Uiso 1 1 calc R . .
C8 C 0.3754(3) 1.0253(2) 0.60332(19) 0.0273(5) Uani 1 1 d . . .
H8 H 0.4056 1.1084 0.6465 0.033 Uiso 1 1 calc R . .
C9 C 0.4423(3) 0.9545(2) 0.63576(19) 0.0285(5) Uani 1 1 d . . .
H9 H 0.5272 0.9777 0.7049 0.034 Uiso 1 1 calc R . .
C10 C 0.3595(2) 0.8410(2) 0.54585(18) 0.0207(4) Uani 1 1 d . . .
H10 H 0.3793 0.7721 0.5438 0.025 Uiso 1 1 calc R . .
C11 C 0.1861(2) 0.72219(18) 0.07726(17) 0.0162(4) Uani 1 1 d . . .
H11A H 0.0814 0.6547 0.0376 0.019 Uiso 1 1 calc R . .
H11B H 0.2268 0.7344 0.0176 0.019 Uiso 1 1 calc R . .
C12 C 0.4090(2) 0.66218(18) 0.13807(19) 0.0201(4) Uani 1 1 d . . .
H12 H 0.4442 0.6617 0.0765 0.024 Uiso 1 1 calc R . .
C13 C 0.4702(2) 0.63433(19) 0.22825(19) 0.0206(4) Uani 1 1 d . . .
H13 H 0.5553 0.6113 0.2416 0.025 Uiso 1 1 calc R . .
C14 C 0.3811(2) 0.64711(18) 0.29569(18) 0.0178(4) Uani 1 1 d . . .
H14 H 0.3957 0.6336 0.3645 0.021 Uiso 1 1 calc R . .
C15 C -0.0830(2) 0.58172(18) 0.14041(18) 0.0198(4) Uani 1 1 d . . .
H15A H -0.1300 0.6213 0.0973 0.030 Uiso 1 1 calc R . .
H15B H -0.1639 0.5256 0.1538 0.030 Uiso 1 1 calc R . .
H15C H -0.0359 0.5376 0.0959 0.030 Uiso 1 1 calc R . .
C16 C -0.0992(2) 0.7271(2) 0.3357(2) 0.0214(4) Uani 1 1 d . . .
H16A H -0.0650 0.7706 0.4192 0.032 Uiso 1 1 calc R . .
H16B H -0.1819 0.6474 0.3107 0.032 Uiso 1 1 calc R . .
H16C H -0.1394 0.7720 0.2960 0.032 Uiso 1 1 calc R . .
C17 C 0.0157(2) 0.45700(18) 0.31213(17) 0.0157(4) Uani 1 1 d . . .
C18 C 0.0625(2) 0.40587(18) 0.22251(17) 0.0157(4) Uani 1 1 d . . .
H18 H 0.1176 0.4559 0.1920 0.019 Uiso 1 1 calc R . .
C19 C 0.0297(2) 0.28491(18) 0.17847(18) 0.0180(4) Uani 1 1 d . . .
H19 H 0.0641 0.2537 0.1190 0.022 Uiso 1 1 calc R . .
C20 C -0.0519(2) 0.20775(19) 0.21871(19) 0.0210(4) Uani 1 1 d . . .
H20 H -0.0727 0.1247 0.1883 0.025 Uiso 1 1 calc R . .
C21 C -0.1026(2) 0.25492(19) 0.30453(19) 0.0217(4) Uani 1 1 d . . .
H21 H -0.1592 0.2035 0.3331 0.026 Uiso 1 1 calc R . .
C22 C -0.0717(2) 0.37604(19) 0.34914(18) 0.0185(4) Uani 1 1 d . . .
H22 H -0.1105 0.4055 0.4063 0.022 Uiso 1 1 calc R . .
C1S C 0.3048(3) 0.1178(2) 0.9003(2) 0.0324(6) Uani 1 1 d . . .
H1S H 0.2372 0.0594 0.8248 0.039 Uiso 1 1 calc R . .
C2S C 0.2676(3) 0.2101(2) 0.9528(2) 0.0313(6) Uani 1 1 d . . .
H2S H 0.1734 0.2142 0.9146 0.038 Uiso 1 1 calc R . .
C3S C 0.3671(3) 0.2959(2) 1.0602(3) 0.0364(6) Uani 1 1 d . . .
H3S H 0.3428 0.3605 1.0964 0.044 Uiso 1 1 calc R . .
C4S C 0.5042(3) 0.2882(3) 1.1165(2) 0.0407(7) Uani 1 1 d . . .
H4S H 0.5743 0.3480 1.1907 0.049 Uiso 1 1 calc R . .
C5S C 0.5372(3) 0.1926(3) 1.0630(2) 0.0374(7) Uani 1 1 d . . .
H5S H 0.6289 0.1855 1.1014 0.045 Uiso 1 1 calc R . .
C6S C 0.4382(3) 0.1095(2) 0.9560(2) 0.0338(6) Uani 1 1 d . . .
H6S H 0.4618 0.0448 0.9192 0.041 Uiso 1 1 calc R . .
C7S C 0.3460(3) 0.4171(2) 0.4546(2) 0.0244(5) Uani 1 1 d . . .
H7S H 0.2405 0.3603 0.4235 0.029 Uiso 1 1 calc R . .
C8S C 0.5536(3) 0.6016(2) 0.5999(2) 0.0267(5) Uani 1 1 d . . .
H8S H 0.5900 0.6714 0.6686 0.032 Uiso 1 1 calc R . .
C9S C 0.3996(3) 0.5187(2) 0.5545(2) 0.0269(5) Uani 1 1 d . . .
H9S H 0.3308 0.5319 0.5922 0.032 Uiso 1 1 calc R . .

loop_
_atom_site_aniso_label
_atom_site_aniso_U_11
_atom_site_aniso_U_22
_atom_site_aniso_U_33
_atom_site_aniso_U_23
_atom_site_aniso_U_13
_atom_site_aniso_U_12
Pt1 0.01103(4) 0.01105(4) 0.01300(4) 0.00369(3) 0.00371(3) 0.00428(3)
N1 0.0177(8) 0.0151(8) 0.0163(8) 0.0035(7) 0.0073(7) 0.0051(7)
N2 0.0249(9) 0.0137(8) 0.0171(8) 0.0004(7) 0.0099(7) 0.0045(7)
N3 0.0147(8) 0.0136(8) 0.0143(8) 0.0058(6) 0.0057(6) 0.0054(6)
N4 0.0186(8) 0.0164(8) 0.0158(8) 0.0075(7) 0.0087(7) 0.0099(7)
N5 0.0250(9) 0.0167(8) 0.0127(8) 0.0065(7) 0.0077(7) 0.0084(7)
C1 0.0116(8) 0.0122(9) 0.0163(9) 0.0049(7) 0.0030(7) 0.0045(7)
C2 0.0175(10) 0.0153(9) 0.0225(10) 0.0049(8) 0.0080(8) 0.0081(8)
C3 0.0255(11) 0.0128(9) 0.0280(11) 0.0065(8) 0.0108(9) 0.0090(8)
C4 0.0255(11) 0.0160(10) 0.0279(12) 0.0114(9) 0.0088(9) 0.0097(9)
C5 0.0196(10) 0.0181(10) 0.0174(10) 0.0081(8) 0.0052(8) 0.0072(8)
C6 0.0144(9) 0.0133(9) 0.0149(9) 0.0041(7) 0.0017(7) 0.0058(7)
C7 0.0295(12) 0.0161(10) 0.0245(11) 0.0059(9) 0.0141(10) 0.0113(9)
C8 0.0281(12) 0.0204(11) 0.0165(10) -0.0025(9) 0.0091(9) -0.0022(9)
C9 0.0205(11) 0.0312(13) 0.0157(10) 0.0011(9) 0.0028(9) -0.0009(9)
C10 0.0158(9) 0.0277(11) 0.0154(10) 0.0065(9) 0.0059(8) 0.0071(8)
C11 0.0202(10) 0.0164(9) 0.0139(9) 0.0065(8) 0.0063(8) 0.0097(8)
C12 0.0222(10) 0.0174(10) 0.0259(11) 0.0086(9) 0.0144(9) 0.0104(8)
C13 0.0149(9) 0.0199(10) 0.0292(12) 0.0096(9) 0.0086(9) 0.0099(8)
C14 0.0146(9) 0.0167(9) 0.0205(10) 0.0077(8) 0.0036(8) 0.0068(8)
C15 0.0174(10) 0.0148(9) 0.0178(10) 0.0047(8) 0.0004(8) 0.0016(8)
C16 0.0170(10) 0.0234(11) 0.0266(11) 0.0105(9) 0.0105(9) 0.0095(8)
C17 0.0142(9) 0.0164(9) 0.0155(9) 0.0074(8) 0.0024(7) 0.0066(7)
C18 0.0152(9) 0.0163(9) 0.0160(9) 0.0087(8) 0.0049(8) 0.0054(7)
C19 0.0149(9) 0.0168(10) 0.0183(10) 0.0056(8) 0.0032(8) 0.0054(8)
C20 0.0182(10) 0.0145(9) 0.0256(11) 0.0077(8) 0.0031(9) 0.0054(8)
C21 0.0159(10) 0.0212(11) 0.0252(11) 0.0136(9) 0.0050(9) 0.0020(8)
C22 0.0148(9) 0.0220(10) 0.0185(10) 0.0102(8) 0.0058(8) 0.0058(8)
C1S 0.0333(13) 0.0237(12) 0.0316(13) 0.0131(10) 0.0098(11) 0.0007(10)
C2S 0.0201(11) 0.0338(14) 0.0495(16) 0.0282(13) 0.0139(11) 0.0115(10)
C3S 0.0434(16) 0.0273(13) 0.0540(18) 0.0186(13) 0.0359(14) 0.0178(12)
C4S 0.0331(14) 0.0501(17) 0.0220(12) 0.0104(12) 0.0115(11) -0.0013(12)
C5S 0.0285(13) 0.066(2) 0.0428(16) 0.0415(16) 0.0208(12) 0.0260(13)
C6S 0.0481(16) 0.0272(13) 0.0474(16) 0.0256(12) 0.0286(14) 0.0234(12)
C7S 0.0180(10) 0.0257(11) 0.0249(11) 0.0107(9) 0.0033(9) 0.0066(9)
C8S 0.0281(12) 0.0213(11) 0.0206(11) 0.0005(9) 0.0065(10) 0.0073(9)
C9S 0.0252(12) 0.0304(13) 0.0278(12) 0.0107(10) 0.0128(10) 0.0135(10)

loop_
_atom_type_symbol
_atom_type_description
_atom_type_scat_dispersion_real
_atom_type_scat_dispersion_imag
_atom_type_scat_source
C C 0.0033 0.0016 'International Tables Vol C Tables 4.2.6.8 and 6.1.1.4'
H H 0.0000 0.0000 'International Tables Vol C Tables 4.2.6.8 and 6.1.1.4'
N N 0.0061 0.0033 'International Tables Vol C Tables 4.2.6.8 and 6.1.1.4'
Pt Pt -1.7033 8.3905 'International Tables Vol C Tables 4.2.6.8 and 6.1.1.4'

loop_
_geom_angle_atom_site_label_1
_geom_angle_atom_site_label_2
_geom_angle_atom_site_label_3
_geom_angle
_geom_angle_site_symmetry_1
_geom_angle_site_symmetry_3
_geom_angle_publ_flag
C1 Pt1 C16 96.38(8) . . ?
C1 Pt1 C15 95.38(8) . . ?
C16 Pt1 C15 84.19(9) . . ?
C1 Pt1 N5 174.65(7) . . ?
C16 Pt1 N5 85.76(8) . . ?
C15 Pt1 N5 89.71(8) . . ?
C1 Pt1 N3 85.17(7) . . ?
C16 Pt1 N3 177.25(7) . . ?
C15 Pt1 N3 93.41(8) . . ?
N5 Pt1 N3 92.90(7) . . ?
C1 Pt1 N1 85.49(7) . . ?
C16 Pt1 N1 91.32(8) . . ?
C15 Pt1 N1 175.49(8) . . ?
N5 Pt1 N1 89.56(7) . . ?
N3 Pt1 N1 91.07(6) . . ?
C10 N1 N2 106.00(17) . . ?
C10 N1 Pt1 132.26(15) . . ?
N2 N1 Pt1 121.60(13) . . ?
C8 N2 N1 110.35(19) . . ?
C8 N2 C7 128.65(19) . . ?
N1 N2 C7 121.00(17) . . ?
C14 N3 N4 106.32(16) . . ?
C14 N3 Pt1 132.23(14) . . ?
N4 N3 Pt1 121.32(12) . . ?
C12 N4 N3 110.56(17) . . ?
C12 N4 C11 127.96(18) . . ?
N3 N4 C11 121.44(16) . . ?
C17 N5 Pt1 130.60(14) . . ?
C17 N5 H5N 114.7 . . ?
Pt1 N5 H5N 114.7 . . ?
C2 C1 C6 115.71(18) . . ?
C2 C1 Pt1 121.97(15) . . ?
C6 C1 Pt1 121.71(14) . . ?
C3 C2 C1 121.7(2) . . ?
C3 C2 C7 117.92(18) . . ?
C1 C2 C7 120.23(19) . . ?
C4 C3 C2 120.8(2) . . ?
C4 C3 H3 119.6 . . ?
C2 C3 H3 119.6 . . ?
C3 C4 C5 118.5(2) . . ?
C3 C4 H4 120.7 . . ?
C5 C4 H4 120.7 . . ?
C4 C5 C6 120.6(2) . . ?
C4 C5 H5 119.7 . . ?
C6 C5 H5 119.7 . . ?
C5 C6 C1 121.65(18) . . ?
C5 C6 C11 117.99(18) . . ?
C1 C6 C11 120.29(18) . . ?
N2 C7 C2 112.02(17) . . ?
N2 C7 H7A 109.2 . . ?
C2 C7 H7A 109.2 . . ?
N2 C7 H7B 109.2 . . ?
C2 C7 H7B 109.2 . . ?
H7A C7 H7B 107.9 . . ?
N2 C8 C9 108.0(2) . . ?
N2 C8 H8 126.0 . . ?
C9 C8 H8 126.0 . . ?
C8 C9 C10 105.2(2) . . ?
C8 C9 H9 127.4 . . ?
C10 C9 H9 127.4 . . ?
N1 C10 C9 110.4(2) . . ?
N1 C10 H10 124.8 . . ?
C9 C10 H10 124.8 . . ?
N4 C11 C6 112.38(16) . . ?
N4 C11 H11A 109.1 . . ?
C6 C11 H11A 109.1 . . ?
N4 C11 H11B 109.1 . . ?
C6 C11 H11B 109.1 . . ?
H11A C11 H11B 107.9 . . ?
N4 C12 C13 107.63(19) . . ?
N4 C12 H12 126.2 . . ?
C13 C12 H12 126.2 . . ?
C12 C13 C14 105.43(18) . . ?
C12 C13 H13 127.3 . . ?
C14 C13 H13 127.3 . . ?
N3 C14 C13 110.06(19) . . ?
N3 C14 H14 125.0 . . ?
C13 C14 H14 125.0 . . ?
Pt1 C15 H15A 109.5 . . ?
Pt1 C15 H15B 109.5 . . ?
H15A C15 H15B 109.5 . . ?
Pt1 C15 H15C 109.5 . . ?
H15A C15 H15C 109.5 . . ?
H15B C15 H15C 109.5 . . ?
Pt1 C16 H16A 109.5 . . ?
Pt1 C16 H16B 109.5 . . ?
H16A C16 H16B 109.5 . . ?
Pt1 C16 H16C 109.5 . . ?
H16A C16 H16C 109.5 . . ?
H16B C16 H16C 109.5 . . ?
N5 C17 C22 121.40(19) . . ?
N5 C17 C18 122.60(18) . . ?
C22 C17 C18 115.94(18) . . ?
C19 C18 C17 121.35(19) . . ?
C19 C18 H18 119.3 . . ?
C17 C18 H18 119.3 . . ?
C18 C19 C20 121.7(2) . . ?
C18 C19 H19 119.2 . . ?
C20 C19 H19 119.2 . . ?
C19 C20 C21 118.2(2) . . ?
C19 C20 H20 120.9 . . ?
C21 C20 H20 120.9 . . ?
C22 C21 C20 120.9(2) . . ?
C22 C21 H21 119.6 . . ?
C20 C21 H21 119.6 . . ?
C21 C22 C17 121.9(2) . . ?
C21 C22 H22 119.1 . . ?
C17 C22 H22 119.1 . . ?
C6S C1S C2S 120.4(2) . . ?
C6S C1S H1S 119.8 . . ?
C2S C1S H1S 119.8 . . ?
C3S C2S C1S 119.7(2) . . ?
C3S C2S H2S 120.1 . . ?
C1S C2S H2S 120.1 . . ?
C2S C3S C4S 119.8(2) . . ?
C2S C3S H3S 120.1 . . ?
C4S C3S H3S 120.1 . . ?
C5S C4S C3S 119.4(2) . . ?
C5S C4S H4S 120.3 . . ?
C3S C4S H4S 120.3 . . ?
C6S C5S C4S 119.8(2) . . ?
C6S C5S H5S 120.1 . . ?
C4S C5S H5S 120.1 . . ?
C5S C6S C1S 120.8(3) . . ?
C5S C6S H6S 119.6 . . ?
C1S C6S H6S 119.6 . . ?
C8S C7S C9S 119.7(2) 2_666 . ?
C8S C7S H7S 120.2 2_666 . ?
C9S C7S H7S 120.2 . . ?
C7S C8S C9S 120.1(2) 2_666 . ?
C7S C8S H8S 120.0 2_666 . ?
C9S C8S H8S 120.0 . . ?
C7S C9S C8S 120.2(2) . . ?
C7S C9S H9S 119.9 . . ?
C8S C9S H9S 119.9 . . ?

loop_
_geom_bond_atom_site_label_1
_geom_bond_atom_site_label_2
_geom_bond_distance
_geom_bond_site_symmetry_2
_geom_bond_publ_flag
Pt1 C1 2.046(2) . ?
Pt1 C16 2.050(2) . ?
Pt1 C15 2.054(2) . ?
Pt1 N5 2.0869(17) . ?
Pt1 N3 2.1314(17) . ?
Pt1 N1 2.1414(17) . ?
N1 C10 1.335(3) . ?
N1 N2 1.355(2) . ?
N2 C8 1.346(3) . ?
N2 C7 1.462(3) . ?
N3 C14 1.337(3) . ?
N3 N4 1.355(2) . ?
N4 C12 1.343(3) . ?
N4 C11 1.469(3) . ?
N5 C17 1.376(3) . ?
N5 H5N 0.8800 . ?
C1 C2 1.406(3) . ?
C1 C6 1.411(3) . ?
C2 C3 1.387(3) . ?
C2 C7 1.513(3) . ?
C3 C4 1.383(3) . ?
C3 H3 0.9500 . ?
C4 C5 1.387(3) . ?
C4 H4 0.9500 . ?
C5 C6 1.389(3) . ?
C5 H5 0.9500 . ?
C6 C11 1.510(3) . ?
C7 H7A 0.9900 . ?
C7 H7B 0.9900 . ?
C8 C9 1.365(4) . ?
C8 H8 0.9500 . ?
C9 C10 1.392(3) . ?
C9 H9 0.9500 . ?
C10 H10 0.9500 . ?
C11 H11A 0.9900 . ?
C11 H11B 0.9900 . ?
C12 C13 1.377(3) . ?
C12 H12 0.9500 . ?
C13 C14 1.391(3) . ?
C13 H13 0.9500 . ?
C14 H14 0.9500 . ?
C15 H15A 0.9800 . ?
C15 H15B 0.9800 . ?
C15 H15C 0.9800 . ?
C16 H16A 0.9800 . ?
C16 H16B 0.9800 . ?
C16 H16C 0.9800 . ?
C17 C22 1.411(3) . ?
C17 C18 1.415(3) . ?
C18 C19 1.379(3) . ?
C18 H18 0.9500 . ?
C19 C20 1.384(3) . ?
C19 H19 0.9500 . ?
C20 C21 1.386(3) . ?
C20 H20 0.9500 . ?
C21 C22 1.385(3) . ?
C21 H21 0.9500 . ?
C22 H22 0.9500 . ?
C1S C6S 1.368(4) . ?
C1S C2S 1.375(4) . ?
C1S H1S 0.9500 . ?
C2S C3S 1.367(4) . ?
C2S H2S 0.9500 . ?
C3S C4S 1.395(4) . ?
C3S H3S 0.9500 . ?
C4S C5S 1.388(4) . ?
C4S H4S 0.9500 . ?
C5S C6S 1.354(4) . ?
C5S H5S 0.9500 . ?
C6S H6S 0.9500 . ?
C7S C8S 1.378(3) 2_666 ?
C7S C9S 1.381(3) . ?
C7S H7S 0.9500 . ?
C8S C7S 1.378(3) 2_666 ?
C8S C9S 1.387(3) . ?
C8S H8S 0.9500 . ?
C9S H9S 0.9500 . ?

loop_
_geom_torsion_atom_site_label_1
_geom_torsion_atom_site_label_2
_geom_torsion_atom_site_label_3
_geom_torsion_atom_site_label_4
_geom_torsion
_geom_torsion_site_symmetry_1
_geom_torsion_site_symmetry_2
_geom_torsion_site_symmetry_3
_geom_torsion_site_symmetry_4
_geom_torsion_publ_flag
C1 Pt1 N1 C10 -139.2(2) . . . . ?
C16 Pt1 N1 C10 124.5(2) . . . . ?
C15 Pt1 N1 C10 119.5(9) . . . . ?
N5 Pt1 N1 C10 38.8(2) . . . . ?
N3 Pt1 N1 C10 -54.11(19) . . . . ?
C1 Pt1 N1 N2 35.85(15) . . . . ?
C16 Pt1 N1 N2 -60.45(16) . . . . ?
C15 Pt1 N1 N2 -65.5(10) . . . . ?
N5 Pt1 N1 N2 -146.20(15) . . . . ?
N3 Pt1 N1 N2 120.91(15) . . . . ?
C10 N1 N2 C8 0.2(2) . . . . ?
Pt1 N1 N2 C8 -176.01(14) . . . . ?
C10 N1 N2 C7 -178.99(19) . . . . ?
Pt1 N1 N2 C7 4.8(3) . . . . ?
C1 Pt1 N3 C14 144.50(19) . . . . ?
C16 Pt1 N3 C14 -91.2(16) . . . . ?
C15 Pt1 N3 C14 -120.38(18) . . . . ?
N5 Pt1 N3 C14 -30.49(18) . . . . ?
N1 Pt1 N3 C14 59.12(18) . . . . ?
C1 Pt1 N3 N4 -40.02(14) . . . . ?
C16 Pt1 N3 N4 84.3(16) . . . . ?
C15 Pt1 N3 N4 55.10(15) . . . . ?
N5 Pt1 N3 N4 144.98(14) . . . . ?
N1 Pt1 N3 N4 -125.40(14) . . . . ?
C14 N3 N4 C12 0.1(2) . . . . ?
Pt1 N3 N4 C12 -176.37(13) . . . . ?
C14 N3 N4 C11 177.92(17) . . . . ?
Pt1 N3 N4 C11 1.4(2) . . . . ?
C1 Pt1 N5 C17 -131.1(7) . . . . ?
C16 Pt1 N5 C17 115.12(19) . . . . ?
C15 Pt1 N5 C17 30.92(19) . . . . ?
N3 Pt1 N5 C17 -62.48(18) . . . . ?
N1 Pt1 N5 C17 -153.53(19) . . . . ?
C16 Pt1 C1 C2 51.50(17) . . . . ?
C15 Pt1 C1 C2 136.23(17) . . . . ?
N5 Pt1 C1 C2 -61.8(8) . . . . ?
N3 Pt1 C1 C2 -130.79(17) . . . . ?
N1 Pt1 C1 C2 -39.33(16) . . . . ?
C16 Pt1 C1 C6 -137.83(16) . . . . ?
C15 Pt1 C1 C6 -53.09(16) . . . . ?
N5 Pt1 C1 C6 108.9(7) . . . . ?
N3 Pt1 C1 C6 39.89(15) . . . . ?
N1 Pt1 C1 C6 131.35(16) . . . . ?
C6 C1 C2 C3 9.6(3) . . . . ?
Pt1 C1 C2 C3 -179.22(16) . . . . ?
C6 C1 C2 C7 -166.52(18) . . . . ?
Pt1 C1 C2 C7 4.7(3) . . . . ?
C1 C2 C3 C4 -2.6(3) . . . . ?
C7 C2 C3 C4 173.6(2) . . . . ?
C2 C3 C4 C5 -5.1(3) . . . . ?
C3 C4 C5 C6 5.2(3) . . . . ?
C4 C5 C6 C1 2.2(3) . . . . ?
C4 C5 C6 C11 -174.85(19) . . . . ?
C2 C1 C6 C5 -9.4(3) . . . . ?
Pt1 C1 C6 C5 179.38(15) . . . . ?
C2 C1 C6 C11 167.61(18) . . . . ?
Pt1 C1 C6 C11 -3.6(2) . . . . ?
C8 N2 C7 C2 125.3(2) . . . . ?
N1 N2 C7 C2 -55.8(3) . . . . ?
C3 C2 C7 N2 -125.1(2) . . . . ?
C1 C2 C7 N2 51.1(3) . . . . ?
N1 N2 C8 C9 -0.1(3) . . . . ?
C7 N2 C8 C9 179.0(2) . . . . ?
N2 C8 C9 C10 0.0(3) . . . . ?
N2 N1 C10 C9 -0.2(2) . . . . ?
Pt1 N1 C10 C9 175.41(15) . . . . ?
C8 C9 C10 N1 0.1(3) . . . . ?
C12 N4 C11 C6 -131.1(2) . . . . ?
N3 N4 C11 C6 51.6(2) . . . . ?
C5 C6 C11 N4 126.13(19) . . . . ?
C1 C6 C11 N4 -51.0(2) . . . . ?
N3 N4 C12 C13 -0.2(2) . . . . ?
C11 N4 C12 C13 -177.83(19) . . . . ?
N4 C12 C13 C14 0.2(2) . . . . ?
N4 N3 C14 C13 0.0(2) . . . . ?
Pt1 N3 C14 C13 175.98(14) . . . . ?
C12 C13 C14 N3 -0.2(2) . . . . ?
Pt1 N5 C17 C22 -147.25(16) . . . . ?
Pt1 N5 C17 C18 35.6(3) . . . . ?
N5 C17 C18 C19 174.49(19) . . . . ?
C22 C17 C18 C19 -2.8(3) . . . . ?
C17 C18 C19 C20 0.8(3) . . . . ?
C18 C19 C20 C21 0.8(3) . . . . ?
C19 C20 C21 C22 -0.3(3) . . . . ?
C20 C21 C22 C17 -1.8(3) . . . . ?
N5 C17 C22 C21 -174.03(19) . . . . ?
C18 C17 C22 C21 3.3(3) . . . . ?
C6S C1S C2S C3S 1.7(4) . . . . ?
C1S C2S C3S C4S -0.9(4) . . . . ?
C2S C3S C4S C5S -0.7(4) . . . . ?
C3S C4S C5S C6S 1.6(4) . . . . ?
C4S C5S C6S C1S -0.8(4) . . . . ?
C2S C1S C6S C5S -0.8(4) . . . . ?
C8S C7S C9S C8S 0.0(4) 2_666 . . . ?
C7S C8S C9S C7S 0.0(4) 2_666 . . . ?
